data_7706265
loop_
_publ_author_name
'Harringer, Sophia'
'Wernitznig, Debora'
'Gajic, Natalie'
'Diridl, Andreas'
'Wenisch, Dominik'
'Hejl, Michaela'
'Jakupec, Michael A.'
'Theiner, Sarah'
'Koellensperger, Gunda'
'Kandioller, Wolfgang'
'Keppler, Bernhard K.'

_publ_section_title
;
 Introducing <i>N</i>-, <i>P</i>-, and <i>S</i>-donor leaving groups: an
 investigation of the chemical and biological properties of ruthenium,
 rhodium and iridium thiopyridone piano stool complexes.
;
_journal_issue 44
_journal_name_full 'Dalton transactions (Cambridge, England : 2003)'
_journal_page_first 15693
_journal_page_last 15711
_journal_paper_doi 10.1039/d0dt03165h
_journal_volume 49
_journal_year 2020
_chemical_formula_moiety 'C27 H33 Ir N3 O S, F6 P'
_chemical_formula_sum 'C27 H33 F6 Ir N3 O P S'
_chemical_formula_weight 784.79
_chemical_name_systematic
;
[(1-Methyl-1H-imidazole-\kN3)(1-benzyl-2-methyl-3-oxo-\kO-pyridine-4(1H)-
thionato-\kS)(\h5-1,2,3,4,5-pentamethylcyclopentadienyl)iridium(III)] 
hexafluorophosphate
;
_space_group_crystal_system triclinic
_space_group_IT_number 2
_space_group_name_Hall '-P 1'
_space_group_name_H-M_alt 'P -1'
_atom_sites_solution_hydrogens geom
_atom_sites_solution_primary heavy
_audit_creation_date 2020-07-15
_audit_creation_method
;
Olex2 1.2
(compiled 2018.05.29 svn.r3508 for OlexSys, GUI svn.r5506)
;
_audit_update_record
;
2020-07-22 deposited with the CCDC.	2020-10-16 downloaded from the CCDC.
;
_cell_angle_alpha 68.0585(16)
_cell_angle_beta 81.3239(17)
_cell_angle_gamma 69.4402(17)
_cell_formula_units_Z 2
_cell_length_a 9.8020(5)
_cell_length_b 12.3228(6)
_cell_length_c 13.9774(7)
_cell_measurement_reflns_used 9843
_cell_measurement_temperature 150.0
_cell_measurement_theta_max 29.625
_cell_measurement_theta_min 2.691
_cell_volume 1465.89(13)
_computing_cell_refinement 'SAINT V8.38A (2016)'
_computing_data_collection APEX3
_computing_data_reduction 'SAINT V8.38A (2016)'
_computing_molecular_graphics 'Olex2 (Dolomanov et al., 2009)'
_computing_publication_material 'Olex2 (Dolomanov et al., 2009)'
_computing_structure_refinement 'XL (Sheldrick, 2008)'
_computing_structure_solution 'ShelXS (Sheldrick, 2008)'
_diffrn_ambient_temperature 150.0
_diffrn_measured_fraction_theta_full 0.999
_diffrn_measured_fraction_theta_max 0.999
_diffrn_measurement_device_type 'Bruker D8 Venture'
_diffrn_measurement_method '\f and \w scans'
_diffrn_radiation_probe x-ray
_diffrn_radiation_type MoK\a
_diffrn_radiation_wavelength 0.71073
_diffrn_reflns_av_R_equivalents 0.0628
_diffrn_reflns_av_unetI/netI 0.0303
_diffrn_reflns_Laue_measured_fraction_full 0.999
_diffrn_reflns_Laue_measured_fraction_max 0.999
_diffrn_reflns_limit_h_max 11
_diffrn_reflns_limit_h_min -11
_diffrn_reflns_limit_k_max 14
_diffrn_reflns_limit_k_min -14
_diffrn_reflns_limit_l_max 16
_diffrn_reflns_limit_l_min -16
_diffrn_reflns_number 51281
_diffrn_reflns_point_group_measured_fraction_full 0.999
_diffrn_reflns_point_group_measured_fraction_max 0.999
_diffrn_reflns_theta_full 25.242
_diffrn_reflns_theta_max 25.350
_diffrn_reflns_theta_min 2.220
_diffrn_source 'Sealed xray tube'
_diffrn_source_type 'Incoatec IuS'
_diffrn_standards_number 0
_exptl_absorpt_coefficient_mu 4.744
_exptl_absorpt_correction_T_max 0.5642
_exptl_absorpt_correction_T_min 0.4642
_exptl_absorpt_correction_type multi-scan
_exptl_absorpt_process_details
;
SADABS-2016/2 (Bruker,2016/2) was used for absorption correction. 
wR2(int) was 0.0711 before and 0.0616 after correction. 
The Ratio of minimum to maximum transmission is 0.8228. 
The \l/2 correction factor is Not present.
;
_exptl_crystal_colour 'clear yellow'
_exptl_crystal_colour_lustre clear
_exptl_crystal_colour_primary yellow
_exptl_crystal_density_diffrn 1.778
_exptl_crystal_description plate
_exptl_crystal_F_000 772
_exptl_crystal_size_max 0.117
_exptl_crystal_size_mid 0.113
_exptl_crystal_size_min 0.019
_refine_diff_density_max 1.042
_refine_diff_density_min -1.509
_refine_diff_density_rms 0.125
_refine_ls_extinction_method none
_refine_ls_goodness_of_fit_ref 1.085
_refine_ls_hydrogen_treatment constr
_refine_ls_matrix_type full
_refine_ls_number_parameters 368
_refine_ls_number_reflns 5360
_refine_ls_number_restraints 0
_refine_ls_restrained_S_all 1.085
_refine_ls_R_factor_all 0.0395
_refine_ls_R_factor_gt 0.0306
_refine_ls_shift/su_max 0.002
_refine_ls_shift/su_mean 0.000
_refine_ls_structure_factor_coef Fsqd
_refine_ls_weighting_details 'w=1/[\s^2^(Fo^2^)+7.5117P] where P=(Fo^2^+2Fc^2^)/3'
_refine_ls_weighting_scheme calc
_refine_ls_wR_factor_gt 0.0591
_refine_ls_wR_factor_ref 0.0630
_reflns_Friedel_coverage 0.000
_reflns_number_gt 4746
_reflns_number_total 5360
_reflns_threshold_expression 'I > 2\s(I)'
_cod_data_source_file d0dt03165h2.cif
_cod_data_source_block soha096a_p-1
_cod_database_code 7706265
_shelx_space_group_comment
;
The symmetry employed for this shelxl refinement is uniquely defined
by the following loop, which should always be used as a source of
symmetry information in preference to the above space-group names.
They are only intended as comments.
;
_shelx_estimated_absorpt_t_max 0.915
_shelx_estimated_absorpt_t_min 0.607

loop_
_space_group_symop_operation_xyz
'x, y, z'
'-x, -y, -z'

loop_
_atom_site_label
_atom_site_type_symbol
_atom_site_fract_x
_atom_site_fract_y
_atom_site_fract_z
_atom_site_U_iso_or_equiv
_atom_site_adp_type
_atom_site_occupancy
_atom_site_site_symmetry_order
_atom_site_calc_flag
_atom_site_refinement_flags_posn
_atom_site_refinement_flags_adp
_atom_site_refinement_flags_occupancy
_atom_site_disorder_assembly
_atom_site_disorder_group
Ir1 Ir 0.82205(2) 0.60841(2) 0.70543(2) 0.02435(6) Uani 1 1 d . . . . .
S1 S 0.70347(14) 0.78157(12) 0.56500(10) 0.0301(3) Uani 1 1 d . . . . .
O1 O 1.0086(4) 0.6551(3) 0.6360(3) 0.0298(8) Uani 1 1 d . . . . .
N1 N 1.0946(5) 0.9029(4) 0.4297(3) 0.0276(9) Uani 1 1 d . . . . .
N2 N 0.8108(4) 0.7307(4) 0.7791(3) 0.0257(9) Uani 1 1 d . . . . .
N3 N 0.7233(5) 0.8473(4) 0.8743(3) 0.0313(10) Uani 1 1 d . . . . .
C1 C 1.1100(6) 0.7978(5) 0.5150(4) 0.0287(11) Uani 1 1 d . . . . .
C2 C 0.9899(5) 0.7587(5) 0.5558(4) 0.0273(11) Uani 1 1 d . . . . .
C3 C 0.8526(5) 0.8286(5) 0.5100(4) 0.0269(11) Uani 1 1 d . . . . .
C4 C 0.8443(6) 0.9334(5) 0.4228(4) 0.0320(12) Uani 1 1 d . . . . .
H4 H 0.753471 0.980933 0.389944 0.038 Uiso 1 1 calc R . . . .
C5 C 0.9636(6) 0.9687(5) 0.3838(4) 0.0331(12) Uani 1 1 d . . . . .
H5 H 0.955513 1.040076 0.323914 0.040 Uiso 1 1 calc R . . . .
C6 C 0.7398(6) 0.4772(5) 0.6843(4) 0.0319(12) Uani 1 1 d . . . . .
C7 C 0.8926(6) 0.4223(5) 0.7024(4) 0.0299(12) Uani 1 1 d . . . . .
C8 C 0.9169(6) 0.4182(5) 0.8041(4) 0.0317(12) Uani 1 1 d . . . . .
C9 C 0.7800(6) 0.4699(5) 0.8470(4) 0.0327(12) Uani 1 1 d . . . . .
C10 C 0.6689(6) 0.5108(5) 0.7728(4) 0.0316(12) Uani 1 1 d . . . . .
C11 C 0.6648(7) 0.4962(5) 0.5912(4) 0.0420(14) Uani 1 1 d . . . . .
H11A H 0.594616 0.579849 0.567985 0.063 Uiso 1 1 calc GR . . . .
H11B H 0.613478 0.435655 0.608482 0.063 Uiso 1 1 calc GR . . . .
H11C H 0.737094 0.485569 0.535955 0.063 Uiso 1 1 calc GR . . . .
C12 C 1.0098(6) 0.3721(5) 0.6345(4) 0.0411(14) Uani 1 1 d . . . . .
H12A H 0.972223 0.400682 0.565127 0.062 Uiso 1 1 calc GR . . . .
H12B H 1.041889 0.281608 0.662701 0.062 Uiso 1 1 calc GR . . . .
H12C H 1.092321 0.400974 0.630839 0.062 Uiso 1 1 calc GR . . . .
C13 C 1.0633(6) 0.3624(6) 0.8542(4) 0.0453(15) Uani 1 1 d . . . . .
H13A H 1.135462 0.392628 0.804842 0.068 Uiso 1 1 calc GR . . . .
H13B H 1.093370 0.272199 0.875626 0.068 Uiso 1 1 calc GR . . . .
H13C H 1.056327 0.386213 0.914759 0.068 Uiso 1 1 calc GR . . . .
C14 C 0.7530(7) 0.4836(5) 0.9515(4) 0.0430(15) Uani 1 1 d . . . . .
H14A H 0.836266 0.498619 0.969053 0.064 Uiso 1 1 calc GR . . . .
H14B H 0.740744 0.407723 1.003316 0.064 Uiso 1 1 calc GR . . . .
H14C H 0.664578 0.553382 0.950081 0.064 Uiso 1 1 calc GR . . . .
C15 C 0.5086(6) 0.5637(6) 0.7899(5) 0.0493(16) Uani 1 1 d . . . . .
H15A H 0.491398 0.611788 0.835290 0.074 Uiso 1 1 calc GR . . . .
H15B H 0.466808 0.496467 0.822113 0.074 Uiso 1 1 calc GR . . . .
H15C H 0.462422 0.617510 0.723581 0.074 Uiso 1 1 calc GR . . . .
C16 C 1.2216(6) 0.9444(5) 0.3827(4) 0.0329(12) Uani 1 1 d . . . . .
H16A H 1.278365 0.939445 0.437917 0.040 Uiso 1 1 calc R . . . .
H16B H 1.186398 1.031968 0.337064 0.040 Uiso 1 1 calc R . . . .
C17 C 1.2549(5) 0.7282(5) 0.5655(4) 0.0341(12) Uani 1 1 d . . . . .
H17A H 1.330027 0.710432 0.513570 0.051 Uiso 1 1 calc GR . . . .
H17B H 1.250809 0.650431 0.618869 0.051 Uiso 1 1 calc GR . . . .
H17C H 1.278672 0.778139 0.596915 0.051 Uiso 1 1 calc GR . . . .
C18 C 0.9258(6) 0.7423(5) 0.8162(4) 0.0309(12) Uani 1 1 d . . . . .
H18 H 1.026091 0.705149 0.803141 0.037 Uiso 1 1 calc R . . . .
C19 C 0.6913(6) 0.7960(5) 0.8152(4) 0.0283(11) Uani 1 1 d . . . . .
H19 H 0.595222 0.805457 0.801052 0.034 Uiso 1 1 calc R . . . .
C20 C 0.8723(6) 0.8151(5) 0.8741(4) 0.0354(13) Uani 1 1 d . . . . .
H20 H 0.927152 0.839362 0.908156 0.042 Uiso 1 1 calc R . . . .
C21 C 0.6186(7) 0.9218(5) 0.9300(4) 0.0428(15) Uani 1 1 d . . . . .
H21A H 0.533097 0.975413 0.887532 0.064 Uiso 1 1 calc GR . . . .
H21B H 0.664033 0.972712 0.945235 0.064 Uiso 1 1 calc GR . . . .
H21C H 0.588567 0.867332 0.994754 0.064 Uiso 1 1 calc GR . . . .
C22 C 1.2654(6) 0.8383(5) 0.2513(4) 0.0322(12) Uani 1 1 d . . . . .
H22 H 1.162862 0.862931 0.244778 0.039 Uiso 1 1 calc R . . . .
C23 C 1.3208(6) 0.8678(5) 0.3204(4) 0.0287(11) Uani 1 1 d . . . . .
C24 C 1.4691(6) 0.8317(6) 0.3297(5) 0.0430(14) Uani 1 1 d . . . . .
H24 H 1.507731 0.850567 0.377660 0.052 Uiso 1 1 calc R . . . .
C25 C 1.5626(7) 0.7680(6) 0.2695(5) 0.0506(16) Uani 1 1 d . . . . .
H25 H 1.665027 0.745103 0.275119 0.061 Uiso 1 1 calc R . . . .
C26 C 1.5073(7) 0.7379(5) 0.2017(4) 0.0425(15) Uani 1 1 d . . . . .
H26 H 1.571587 0.692745 0.161566 0.051 Uiso 1 1 calc R . . . .
C27 C 1.3575(6) 0.7734(5) 0.1917(4) 0.0345(13) Uani 1 1 d . . . . .
H27 H 1.318949 0.753352 0.144528 0.041 Uiso 1 1 calc R . . . .
P1 P 0.23794(17) 0.88465(15) 0.88687(12) 0.0397(4) Uani 1 1 d . . . . .
F1 F 0.0951(4) 0.9961(4) 0.8360(3) 0.0577(10) Uani 1 1 d . . . . .
F2 F 0.3810(3) 0.7732(3) 0.9381(3) 0.0479(9) Uani 1 1 d . . . . .
F3 F 0.2613(4) 0.9628(4) 0.9480(3) 0.0597(10) Uani 1 1 d . . . . .
F4 F 0.2153(4) 0.8075(4) 0.8246(3) 0.0557(10) Uani 1 1 d . . . . .
F5 F 0.3365(4) 0.9424(4) 0.7930(3) 0.0598(10) Uani 1 1 d . . . . .
F6 F 0.1413(4) 0.8259(4) 0.9810(3) 0.0546(9) Uani 1 1 d . . . . .

loop_
_atom_site_aniso_label
_atom_site_aniso_U_11
_atom_site_aniso_U_22
_atom_site_aniso_U_33
_atom_site_aniso_U_23
_atom_site_aniso_U_13
_atom_site_aniso_U_12
Ir1 0.02514(11) 0.02664(11) 0.02188(10) -0.00926(8) 0.00316(7) -0.00961(8)
S1 0.0290(7) 0.0314(7) 0.0277(7) -0.0064(6) -0.0039(5) -0.0098(6)
O1 0.0278(19) 0.0292(19) 0.0249(18) -0.0039(15) 0.0028(15) -0.0075(15)
N1 0.033(2) 0.026(2) 0.025(2) -0.0110(18) 0.0058(18) -0.0116(19)
N2 0.027(2) 0.027(2) 0.025(2) -0.0061(18) 0.0009(18) -0.0156(19)
N3 0.044(3) 0.032(2) 0.026(2) -0.0133(19) 0.008(2) -0.023(2)
C1 0.034(3) 0.030(3) 0.024(3) -0.012(2) 0.007(2) -0.012(2)
C2 0.031(3) 0.028(3) 0.020(2) -0.011(2) 0.003(2) -0.006(2)
C3 0.032(3) 0.030(3) 0.022(3) -0.014(2) 0.004(2) -0.012(2)
C4 0.034(3) 0.031(3) 0.026(3) -0.010(2) 0.000(2) -0.005(2)
C5 0.043(3) 0.031(3) 0.022(3) -0.010(2) 0.003(2) -0.009(3)
C6 0.037(3) 0.025(3) 0.035(3) -0.010(2) -0.005(2) -0.012(2)
C7 0.038(3) 0.024(3) 0.027(3) -0.013(2) 0.001(2) -0.006(2)
C8 0.037(3) 0.031(3) 0.028(3) -0.011(2) 0.000(2) -0.010(2)
C9 0.044(3) 0.023(3) 0.029(3) -0.009(2) 0.011(2) -0.012(2)
C10 0.032(3) 0.028(3) 0.040(3) -0.015(2) 0.009(2) -0.018(2)
C11 0.049(4) 0.042(3) 0.043(3) -0.015(3) -0.009(3) -0.020(3)
C12 0.049(4) 0.038(3) 0.031(3) -0.017(3) 0.006(3) -0.005(3)
C13 0.042(3) 0.047(4) 0.032(3) -0.008(3) -0.012(3) 0.001(3)
C14 0.058(4) 0.045(4) 0.028(3) -0.016(3) 0.017(3) -0.022(3)
C15 0.033(3) 0.050(4) 0.075(5) -0.030(3) 0.015(3) -0.022(3)
C16 0.043(3) 0.034(3) 0.028(3) -0.012(2) 0.010(2) -0.022(3)
C17 0.028(3) 0.041(3) 0.033(3) -0.012(3) 0.006(2) -0.014(2)
C18 0.030(3) 0.033(3) 0.030(3) -0.004(2) -0.003(2) -0.016(2)
C19 0.029(3) 0.032(3) 0.031(3) -0.013(2) 0.003(2) -0.017(2)
C20 0.047(3) 0.044(3) 0.027(3) -0.011(2) -0.002(2) -0.028(3)
C21 0.063(4) 0.046(4) 0.034(3) -0.026(3) 0.018(3) -0.029(3)
C22 0.034(3) 0.034(3) 0.029(3) -0.010(2) 0.005(2) -0.015(2)
C23 0.033(3) 0.031(3) 0.024(3) -0.010(2) 0.006(2) -0.015(2)
C24 0.038(3) 0.061(4) 0.041(3) -0.026(3) 0.002(3) -0.022(3)
C25 0.031(3) 0.065(4) 0.059(4) -0.029(4) 0.006(3) -0.013(3)
C26 0.055(4) 0.036(3) 0.034(3) -0.016(3) 0.018(3) -0.015(3)
C27 0.048(4) 0.033(3) 0.025(3) -0.011(2) 0.003(2) -0.018(3)
P1 0.0352(8) 0.0532(10) 0.0369(8) -0.0158(7) -0.0038(6) -0.0198(7)
F1 0.047(2) 0.064(2) 0.057(2) -0.025(2) -0.0142(18) -0.0023(18)
F2 0.0356(19) 0.059(2) 0.047(2) -0.0140(17) -0.0069(15) -0.0146(17)
F3 0.067(3) 0.067(3) 0.062(2) -0.031(2) -0.016(2) -0.025(2)
F4 0.048(2) 0.070(3) 0.062(2) -0.039(2) -0.0043(18) -0.0152(19)
F5 0.053(2) 0.082(3) 0.041(2) -0.0055(19) -0.0030(17) -0.035(2)
F6 0.042(2) 0.075(3) 0.047(2) -0.0162(19) 0.0060(16) -0.0271(19)

loop_
_atom_type_symbol
_atom_type_description
_atom_type_scat_dispersion_real
_atom_type_scat_dispersion_imag
_atom_type_scat_source
C C 0.0033 0.0016 'International Tables Vol C Tables 4.2.6.8 and 6.1.1.4'
H H 0.0000 0.0000 'International Tables Vol C Tables 4.2.6.8 and 6.1.1.4'
F F 0.0171 0.0103 'International Tables Vol C Tables 4.2.6.8 and 6.1.1.4'
Ir Ir -1.4442 7.9887 'International Tables Vol C Tables 4.2.6.8 and 6.1.1.4'
N N 0.0061 0.0033 'International Tables Vol C Tables 4.2.6.8 and 6.1.1.4'
O O 0.0106 0.0060 'International Tables Vol C Tables 4.2.6.8 and 6.1.1.4'
P P 0.1023 0.0942 'International Tables Vol C Tables 4.2.6.8 and 6.1.1.4'
S S 0.1246 0.1234 'International Tables Vol C Tables 4.2.6.8 and 6.1.1.4'

loop_
_geom_angle_atom_site_label_1
_geom_angle_atom_site_label_2
_geom_angle_atom_site_label_3
_geom_angle
_geom_angle_site_symmetry_1
_geom_angle_site_symmetry_3
_geom_angle_publ_flag
O1 Ir1 S1 83.33(10) . . ?
O1 Ir1 C6 127.34(17) . . ?
O1 Ir1 C7 98.04(17) . . ?
O1 Ir1 C8 101.58(17) . . ?
O1 Ir1 C9 134.31(18) . . ?
O1 Ir1 C10 163.56(16) . . ?
N2 Ir1 S1 87.77(11) . . ?
N2 Ir1 O1 82.33(14) . . ?
N2 Ir1 C6 150.24(18) . . ?
N2 Ir1 C7 150.16(17) . . ?
N2 Ir1 C8 111.19(17) . . ?
N2 Ir1 C9 93.52(17) . . ?
N2 Ir1 C10 111.08(17) . . ?
C6 Ir1 S1 97.14(14) . . ?
C6 Ir1 C8 65.0(2) . . ?
C6 Ir1 C9 64.9(2) . . ?
C7 Ir1 S1 122.01(14) . . ?
C7 Ir1 C6 38.5(2) . . ?
C7 Ir1 C8 39.25(18) . . ?
C7 Ir1 C9 64.81(19) . . ?
C8 Ir1 S1 160.81(14) . . ?
C8 Ir1 C9 38.12(19) . . ?
C9 Ir1 S1 142.21(15) . . ?
C10 Ir1 S1 105.97(15) . . ?
C10 Ir1 C6 39.36(19) . . ?
C10 Ir1 C7 65.6(2) . . ?
C10 Ir1 C8 65.3(2) . . ?
C10 Ir1 C9 39.1(2) . . ?
C3 S1 Ir1 98.01(18) . . ?
C2 O1 Ir1 117.6(3) . . ?
C1 N1 C16 120.9(4) . . ?
C5 N1 C1 120.8(4) . . ?
C5 N1 C16 118.3(4) . . ?
C18 N2 Ir1 126.9(3) . . ?
C19 N2 Ir1 126.0(3) . . ?
C19 N2 C18 106.2(4) . . ?
C19 N3 C20 107.2(4) . . ?
C19 N3 C21 126.2(5) . . ?
C20 N3 C21 126.6(4) . . ?
N1 C1 C2 119.7(5) . . ?
N1 C1 C17 119.8(4) . . ?
C2 C1 C17 120.4(5) . . ?
O1 C2 C1 118.5(5) . . ?
O1 C2 C3 121.8(5) . . ?
C1 C2 C3 119.7(5) . . ?
C2 C3 S1 118.9(4) . . ?
C4 C3 S1 123.2(4) . . ?
C4 C3 C2 118.0(5) . . ?
C5 C4 C3 121.2(5) . . ?
C4 C5 N1 120.6(5) . . ?
C7 C6 Ir1 70.7(3) . . ?
C7 C6 C10 108.2(4) . . ?
C7 C6 C11 126.3(5) . . ?
C10 C6 Ir1 69.4(3) . . ?
C10 C6 C11 125.5(5) . . ?
C11 C6 Ir1 126.0(4) . . ?
C6 C7 Ir1 70.8(3) . . ?
C6 C7 C8 107.7(4) . . ?
C6 C7 C12 128.1(5) . . ?
C8 C7 Ir1 70.5(3) . . ?
C8 C7 C12 124.1(5) . . ?
C12 C7 Ir1 126.0(4) . . ?
C7 C8 Ir1 70.3(3) . . ?
C7 C8 C13 124.5(5) . . ?
C9 C8 Ir1 71.1(3) . . ?
C9 C8 C7 108.0(5) . . ?
C9 C8 C13 127.4(5) . . ?
C13 C8 Ir1 126.3(4) . . ?
C8 C9 Ir1 70.8(3) . . ?
C8 C9 C10 108.7(4) . . ?
C8 C9 C14 126.4(5) . . ?
C10 C9 Ir1 69.3(3) . . ?
C10 C9 C14 124.9(5) . . ?
C14 C9 Ir1 124.8(4) . . ?
C6 C10 Ir1 71.3(3) . . ?
C6 C10 C15 126.5(5) . . ?
C9 C10 Ir1 71.7(3) . . ?
C9 C10 C6 107.2(4) . . ?
C9 C10 C15 125.8(5) . . ?
C15 C10 Ir1 127.9(4) . . ?
N1 C16 C23 112.7(4) . . ?
C20 C18 N2 108.8(5) . . ?
N2 C19 N3 111.0(5) . . ?
C18 C20 N3 106.8(5) . . ?
C27 C22 C23 120.7(5) . . ?
C22 C23 C16 121.5(5) . . ?
C24 C23 C16 119.0(5) . . ?
C24 C23 C22 119.4(5) . . ?
C23 C24 C25 120.4(5) . . ?
C26 C25 C24 120.1(6) . . ?
C25 C26 C27 120.2(5) . . ?
C22 C27 C26 119.2(5) . . ?
F1 P1 F2 179.9(2) . . ?
F3 P1 F1 89.8(2) . . ?
F3 P1 F2 90.1(2) . . ?
F3 P1 F4 179.3(2) . . ?
F3 P1 F5 89.9(2) . . ?
F3 P1 F6 90.1(2) . . ?
F4 P1 F1 90.0(2) . . ?
F4 P1 F2 90.1(2) . . ?
F4 P1 F5 89.5(2) . . ?
F4 P1 F6 90.6(2) . . ?
F5 P1 F1 90.3(2) . . ?
F5 P1 F2 89.7(2) . . ?
F6 P1 F1 90.3(2) . . ?
F6 P1 F2 89.7(2) . . ?
F6 P1 F5 179.4(2) . . ?

loop_
_geom_bond_atom_site_label_1
_geom_bond_atom_site_label_2
_geom_bond_distance
_geom_bond_site_symmetry_2
_geom_bond_publ_flag
Ir1 S1 2.3607(13) . ?
Ir1 O1 2.098(3) . ?
Ir1 N2 2.087(4) . ?
Ir1 C6 2.167(5) . ?
Ir1 C7 2.166(5) . ?
Ir1 C8 2.169(5) . ?
Ir1 C9 2.173(5) . ?
Ir1 C10 2.141(5) . ?
S1 C3 1.729(5) . ?
O1 C2 1.322(6) . ?
N1 C1 1.373(6) . ?
N1 C5 1.358(7) . ?
N1 C16 1.481(6) . ?
N2 C18 1.380(6) . ?
N2 C19 1.317(6) . ?
N3 C19 1.337(6) . ?
N3 C20 1.372(7) . ?
N3 C21 1.461(6) . ?
C1 C2 1.391(7) . ?
C1 C17 1.498(7) . ?
C2 C3 1.412(7) . ?
C3 C4 1.392(7) . ?
C4 C5 1.357(7) . ?
C6 C7 1.428(7) . ?
C6 C10 1.451(7) . ?
C6 C11 1.493(7) . ?
C7 C8 1.456(7) . ?
C7 C12 1.488(7) . ?
C8 C9 1.418(7) . ?
C8 C13 1.508(7) . ?
C9 C10 1.443(8) . ?
C9 C14 1.506(7) . ?
C10 C15 1.495(7) . ?
C16 C23 1.520(7) . ?
C18 C20 1.348(7) . ?
C22 C23 1.385(7) . ?
C22 C27 1.383(7) . ?
C23 C24 1.374(7) . ?
C24 C25 1.385(8) . ?
C25 C26 1.374(9) . ?
C26 C27 1.389(8) . ?
P1 F1 1.604(4) . ?
P1 F2 1.606(4) . ?
P1 F3 1.592(4) . ?
P1 F4 1.593(4) . ?
P1 F5 1.601(4) . ?
P1 F6 1.595(4) . ?

loop_
_geom_torsion_atom_site_label_1
_geom_torsion_atom_site_label_2
_geom_torsion_atom_site_label_3
_geom_torsion_atom_site_label_4
_geom_torsion
_geom_torsion_site_symmetry_1
_geom_torsion_site_symmetry_2
_geom_torsion_site_symmetry_3
_geom_torsion_site_symmetry_4
_geom_torsion_publ_flag
Ir1 S1 C3 C2 1.4(4) . . . . ?
Ir1 S1 C3 C4 -178.0(4) . . . . ?
Ir1 O1 C2 C1 173.6(3) . . . . ?
Ir1 O1 C2 C3 -7.5(6) . . . . ?
Ir1 N2 C18 C20 -169.3(3) . . . . ?
Ir1 N2 C19 N3 168.5(3) . . . . ?
Ir1 C6 C7 C8 61.1(4) . . . . ?
Ir1 C6 C7 C12 -121.2(6) . . . . ?
Ir1 C6 C10 C9 -63.1(3) . . . . ?
Ir1 C6 C10 C15 123.8(6) . . . . ?
Ir1 C7 C8 C9 61.4(4) . . . . ?
Ir1 C7 C8 C13 -121.1(5) . . . . ?
Ir1 C8 C9 C10 59.1(4) . . . . ?
Ir1 C8 C9 C14 -119.6(5) . . . . ?
Ir1 C9 C10 C6 62.8(3) . . . . ?
Ir1 C9 C10 C15 -123.9(5) . . . . ?
S1 C3 C4 C5 178.3(4) . . . . ?
O1 C2 C3 S1 3.7(6) . . . . ?
O1 C2 C3 C4 -176.9(4) . . . . ?
N1 C1 C2 O1 177.8(4) . . . . ?
N1 C1 C2 C3 -1.0(7) . . . . ?
N1 C16 C23 C22 46.1(7) . . . . ?
N1 C16 C23 C24 -136.8(5) . . . . ?
N2 C18 C20 N3 0.9(6) . . . . ?
C1 N1 C5 C4 1.4(7) . . . . ?
C1 N1 C16 C23 75.7(6) . . . . ?
C1 C2 C3 S1 -177.5(4) . . . . ?
C1 C2 C3 C4 1.9(7) . . . . ?
C2 C3 C4 C5 -1.2(7) . . . . ?
C3 C4 C5 N1 -0.5(8) . . . . ?
C5 N1 C1 C2 -0.7(7) . . . . ?
C5 N1 C1 C17 -178.8(5) . . . . ?
C5 N1 C16 C23 -101.7(5) . . . . ?
C6 C7 C8 Ir1 -61.3(4) . . . . ?
C6 C7 C8 C9 0.1(6) . . . . ?
C6 C7 C8 C13 177.6(5) . . . . ?
C7 C6 C10 Ir1 60.3(4) . . . . ?
C7 C6 C10 C9 -2.7(6) . . . . ?
C7 C6 C10 C15 -175.9(5) . . . . ?
C7 C8 C9 Ir1 -60.9(4) . . . . ?
C7 C8 C9 C10 -1.8(6) . . . . ?
C7 C8 C9 C14 179.5(5) . . . . ?
C8 C9 C10 Ir1 -60.0(4) . . . . ?
C8 C9 C10 C6 2.8(6) . . . . ?
C8 C9 C10 C15 176.1(5) . . . . ?
C10 C6 C7 Ir1 -59.5(3) . . . . ?
C10 C6 C7 C8 1.6(6) . . . . ?
C10 C6 C7 C12 179.3(5) . . . . ?
C11 C6 C7 Ir1 121.0(5) . . . . ?
C11 C6 C7 C8 -177.9(5) . . . . ?
C11 C6 C7 C12 -0.2(9) . . . . ?
C11 C6 C10 Ir1 -120.2(5) . . . . ?
C11 C6 C10 C9 176.8(5) . . . . ?
C11 C6 C10 C15 3.6(9) . . . . ?
C12 C7 C8 Ir1 120.9(5) . . . . ?
C12 C7 C8 C9 -177.7(5) . . . . ?
C12 C7 C8 C13 -0.2(9) . . . . ?
C13 C8 C9 Ir1 121.7(6) . . . . ?
C13 C8 C9 C10 -179.2(5) . . . . ?
C13 C8 C9 C14 2.1(9) . . . . ?
C14 C9 C10 Ir1 118.7(5) . . . . ?
C14 C9 C10 C6 -178.5(5) . . . . ?
C14 C9 C10 C15 -5.2(8) . . . . ?
C16 N1 C1 C2 -178.0(4) . . . . ?
C16 N1 C1 C17 3.8(7) . . . . ?
C16 N1 C5 C4 178.9(4) . . . . ?
C16 C23 C24 C25 -176.2(5) . . . . ?
C17 C1 C2 O1 -4.0(7) . . . . ?
C17 C1 C2 C3 177.1(5) . . . . ?
C18 N2 C19 N3 -0.9(6) . . . . ?
C19 N2 C18 C20 -0.1(6) . . . . ?
C19 N3 C20 C18 -1.4(6) . . . . ?
C20 N3 C19 N2 1.5(6) . . . . ?
C21 N3 C19 N2 -177.6(5) . . . . ?
C21 N3 C20 C18 177.6(5) . . . . ?
C22 C23 C24 C25 0.9(9) . . . . ?
C23 C22 C27 C26 -0.1(8) . . . . ?
C23 C24 C25 C26 -1.5(10) . . . . ?
C24 C25 C26 C27 1.3(10) . . . . ?
C25 C26 C27 C22 -0.5(8) . . . . ?
C27 C22 C23 C16 176.9(5) . . . . ?
C27 C22 C23 C24 -0.1(8) . . . . ?
